data_7012331
loop_
_publ_author_name
'Ghiladi, Morten'
'Gomez, Jonnes T.'
'Hazell, Alan'
'Kofod, Pauli'
'Lumtscher, Jan'
'McKenzie, Christine J.'

_publ_section_title
;
 H3O2--, O22-- and O2&#x02D9;-- bridging ligands in cobalt(III) complexes of
 an acyclic phenolate-hinged dinucleating ligand
;
_journal_coden_ASTM DTARAF
_journal_issue 7
_journal_name_full 'Dalton Transactions'
_journal_page_first 1320
_journal_page_last 1325
_journal_paper_doi 10.1039/b210091f
_journal_year 2003
_chemical_formula_moiety 'C38 H42 Co2 N6 O5, 2(Cl O4)'
_chemical_formula_sum 'C38 H42 Cl2 Co2 N6 O13'
_chemical_formula_weight 979.600
_chemical_name_common '[Co2(bpbp)(O2)(CH3CO2)](ClO4)2'
_space_group_IT_number 15
_symmetry_cell_setting monoclinic
_symmetry_space_group_name_Hall '-C 2yc'
_symmetry_space_group_name_H-M 'C 1 2/c 1'
_atom_type_scat_source IntTabIV
_cell_angle_alpha 90
_cell_angle_beta 94.602(1)
_cell_angle_gamma 90
_cell_formula_units_Z 8
_cell_length_a 36.018(2)
_cell_length_b 10.1931(6)
_cell_length_c 21.971(1)
_cell_measurement_reflns_used 6819
_cell_measurement_temperature 120
_cell_measurement_theta_max 26.8
_cell_measurement_theta_min 1.9
_cell_volume 8040.3(7)
_computing_cell_refinement 'SAINT (Siemens, 1995)'
_computing_data_collection 'SMART (Siemens, 1995)'
_computing_data_reduction 'SAINT (Siemens, 1995)'
_computing_molecular_graphics
;                                  
ORTEP-III (Burnett & Johnson, 1996), KRYSTAL                    
;
_computing_publication_material KRYSTAL
_computing_structure_refinement 'modified ORFLS(1962), KRYSTAL'
_computing_structure_solution
;                                  
SIR97 (Altomare et al., 1997) KRYSTAL                           
;
_diffrn_ambient_temperature 120
_diffrn_measurement_device 'Siemens SMART CCD diffractometer'
_diffrn_measurement_method
;
\w rotation scans with narrow frames   
;
_diffrn_radiation_monochromator graphite
_diffrn_radiation_source 'x-ray tube'
_diffrn_radiation_type 'Mo K\a'
_diffrn_radiation_wavelength 0.71073
_diffrn_reflns_av_R_equivalents 0.052
_diffrn_reflns_limit_h_max 41
_diffrn_reflns_limit_h_min -26
_diffrn_reflns_limit_k_max 12
_diffrn_reflns_limit_k_min -12
_diffrn_reflns_limit_l_max 22
_diffrn_reflns_limit_l_min -27
_diffrn_reflns_number 41749
_diffrn_reflns_reduction_process 41749
_diffrn_reflns_theta_max 26.8
_diffrn_reflns_theta_min 1.9
_exptl_absorpt_coefficient_mu 1.028
_exptl_absorpt_correction_T_max 0.949
_exptl_absorpt_correction_T_min 0.743
_exptl_absorpt_correction_type integration
_exptl_absorpt_process_details 'XPREP (Siemens, 1995)'
_exptl_crystal_colour dark_green
_exptl_crystal_density_diffrn 1.618
_exptl_crystal_density_meas ?
_exptl_crystal_density_method .
_exptl_crystal_description lath
_exptl_crystal_F_000 4032
_exptl_crystal_size_max 0.45
_exptl_crystal_size_mid 0.28
_exptl_crystal_size_min 0.06
_refine_diff_density_max 0.78(8)
_refine_diff_density_min -0.80(8)
_refine_ls_goodness_of_fit_ref 1.034
_refine_ls_hydrogen_treatment constr
_refine_ls_matrix_type full
_refine_ls_number_constraints 0
_refine_ls_number_parameters 550
_refine_ls_number_reflns 6007
_refine_ls_number_restraints 0
_refine_ls_R_factor_gt 0.039
_refine_ls_shift/su_max 0.0010
_refine_ls_shift/su_mean 0.00004
_refine_ls_structure_factor_coef F
_refine_ls_weighting_details
;                                  
1/{[\s~cs~(F^2^)+B +(1+A)F^2^]^1/2^-|F|}^2^                          
A = 0.02, B = 2.0
;
_refine_ls_weighting_scheme calc
_refine_ls_wR_factor_ref 0.041
_reflns_number_gt 6008
_reflns_number_total 7789
_reflns_threshold_expression I>3\s(I)
_cod_data_source_file b210091f.txt
_cod_data_source_block c8ac
_cod_depositor_comments
;
The following automatic conversions were performed:

'_atom_site_thermal_displace_type' tag value 'Uij' was replaced with
'Uani' value 61 time.

Automatic conversion script
Id: cif_fix_values 1646 2011-03-28 12:23:43Z adriana 
;
_cod_original_cell_volume 8040(1)
_cod_original_sg_symbol_H-M C_2/c
_cod_database_code 7012331

loop_
_symmetry_equiv_pos_as_xyz
+x,+y,+z
+x,-y,1/2+z
-x,-y,-z
-x,+y,1/2-z
1/2+x,1/2+y,+z
1/2+x,1/2-y,1/2+z
1/2-x,1/2-y,-z
1/2-x,1/2+y,1/2-z

loop_
_atom_site_aniso_label
_atom_site_aniso_U_11
_atom_site_aniso_U_22
_atom_site_aniso_U_33
_atom_site_aniso_U_12
_atom_site_aniso_U_13
_atom_site_aniso_U_23
Co1 0.0125(2) 0.0134(2) 0.0119(2) 0.0000(2) -0.0014(1) -0.0005(2)
Co2 0.0123(2) 0.0125(2) 0.0137(2) 0.0019(2) -0.0007(1) 0.0008(2)
O1 0.010(1) 0.014(1) 0.018(1) 0.002(1) -0.001(1) 0.000(1)
O2 0.015(1) 0.018(1) 0.014(1) -0.003(1) -0.001(1) 0.002(1)
O3 0.015(1) 0.018(1) 0.015(1) -0.001(1) 0.000(1) 0.000(1)
O4 0.016(1) 0.017(1) 0.014(1) -0.002(1) 0.000(1) 0.002(1)
O5 0.014(1) 0.016(1) 0.018(1) 0.002(1) 0.002(1) -0.001(1)
N11 0.017(1) 0.017(1) 0.016(1) 0.002(1) -0.001(1) -0.001(1)
N21 0.017(1) 0.012(1) 0.014(1) -0.001(1) -0.001(1) 0.000(1)
N31 0.017(1) 0.014(1) 0.018(1) 0.001(1) -0.002(1) 0.000(1)
N41 0.019(1) 0.012(1) 0.018(1) 0.001(1) -0.002(1) 0.001(1)
N51 0.015(1) 0.015(1) 0.014(1) -0.002(1) 0.000(1) 0.000(1)
N61 0.016(1) 0.015(1) 0.013(1) 0.001(1) 0.000(1) 0.003(1)
C1 0.011(2) 0.020(2) 0.017(2) -0.001(1) -0.002(1) -0.003(1)
C2 0.019(2) 0.023(2) 0.025(2) 0.001(1) 0.005(1) -0.003(1)
C12 0.017(2) 0.019(2) 0.022(2) 0.004(1) -0.002(1) -0.004(1)
C13 0.018(2) 0.021(2) 0.032(2) -0.003(1) -0.002(1) -0.005(1)
C14 0.023(2) 0.025(2) 0.035(2) -0.005(1) 0.003(1) 0.001(1)
C15 0.024(2) 0.024(2) 0.025(2) -0.008(1) 0.004(1) 0.003(1)
C16 0.019(2) 0.019(2) 0.018(2) 0.000(1) 0.000(1) 0.000(1)
C17 0.020(2) 0.022(2) 0.014(2) -0.006(1) 0.001(1) 0.003(1)
C22 0.018(2) 0.014(1) 0.016(2) -0.002(1) -0.001(1) 0.000(1)
C23 0.026(2) 0.014(2) 0.017(2) -0.004(1) 0.004(1) -0.001(1)
C24 0.029(2) 0.014(2) 0.025(2) 0.002(1) 0.008(1) -0.001(1)
C25 0.024(2) 0.012(1) 0.026(2) 0.004(1) -0.001(1) 0.002(1)
C26 0.021(2) 0.008(1) 0.021(2) -0.002(1) -0.001(1) 0.001(1)
C27 0.022(2) 0.014(1) 0.019(2) 0.001(1) -0.003(1) 0.003(1)
C32 0.014(2) 0.015(2) 0.027(2) 0.002(1) -0.001(1) -0.001(1)
C33 0.017(2) 0.016(2) 0.031(2) 0.004(1) -0.003(1) 0.001(1)
C34 0.020(2) 0.017(2) 0.028(2) -0.001(1) -0.006(1) 0.008(1)
C35 0.019(2) 0.021(2) 0.019(2) 0.001(1) -0.003(1) 0.005(1)
C36 0.014(2) 0.019(2) 0.019(2) 0.000(1) -0.003(1) 0.001(1)
C37 0.018(2) 0.019(2) 0.014(1) 0.002(1) 0.000(1) 0.003(1)
C42 0.027(2) 0.014(2) 0.019(2) 0.002(1) -0.001(1) 0.001(1)
C43 0.032(2) 0.017(2) 0.020(2) -0.002(1) -0.006(1) 0.001(1)
C44 0.030(2) 0.016(2) 0.026(2) -0.005(1) -0.012(1) 0.006(1)
C45 0.020(2) 0.018(2) 0.024(2) -0.002(1) -0.004(1) 0.006(1)
C46 0.019(2) 0.011(1) 0.022(2) 0.000(1) -0.001(1) 0.004(1)
C47 0.017(2) 0.016(2) 0.022(2) 0.001(1) 0.001(1) 0.003(1)
C52 0.016(2) 0.016(2) 0.016(2) -0.002(1) -0.003(1) -0.001(1)
C53 0.015(2) 0.013(1) 0.016(2) -0.001(1) -0.001(1) -0.003(1)
C54 0.018(2) 0.014(1) 0.015(2) 0.002(1) -0.004(1) 0.000(1)
C55 0.014(2) 0.015(2) 0.020(2) 0.004(1) -0.001(1) -0.002(1)
C56 0.013(2) 0.028(2) 0.017(2) 0.007(1) -0.002(1) 0.001(1)
C57 0.020(2) 0.030(2) 0.029(2) 0.011(1) -0.001(1) -0.001(1)
C58 0.017(2) 0.046(2) 0.026(2) 0.009(2) -0.003(1) 0.009(2)
C59 0.017(2) 0.035(2) 0.028(2) -0.001(1) 0.001(1) -0.002(1)
C62 0.016(2) 0.015(1) 0.014(1) 0.005(1) 0.001(1) 0.002(1)
C63 0.016(2) 0.012(1) 0.018(2) 0.003(1) 0.000(1) 0.000(1)
C64 0.017(2) 0.017(2) 0.018(2) 0.003(1) 0.003(1) -0.001(1)
C65 0.010(1) 0.011(1) 0.020(2) 0.001(1) -0.003(1) -0.002(1)
Cl1 0.0274(5) 0.0230(4) 0.0278(4) 0.0010(3) 0.0085(3) -0.0026(3)
Cl2 0.0141(4) 0.0443(5) 0.0271(4) -0.0059(4) 0.0027(3) -0.0178(4)
O6 0.074(2) 0.089(3) 0.035(2) 0.027(2) -0.011(2) -0.024(2)
O7 0.072(2) 0.041(2) 0.037(2) 0.014(2) -0.004(1) 0.014(1)
O9 0.057(2) 0.051(2) 0.159(4) -0.011(2) -0.001(2) 0.057(2)
O10 0.045(2) 0.147(4) 0.070(2) -0.009(2) 0.029(2) -0.054(3)
O11 0.072(2) 0.031(2) 0.078(2) -0.006(2) 0.039(2) -0.011(2)
O12 0.033(1) 0.064(2) 0.018(1) 0.002(1) 0.002(1) -0.007(1)
O13 0.029(1) 0.047(2) 0.033(1) -0.006(1) 0.000(1) -0.018(1)
O14 0.016(2) 0.116(3) 0.079(2) 0.007(2) -0.008(1) -0.045(2)

loop_
_atom_site_label
_atom_site_fract_x
_atom_site_fract_y
_atom_site_fract_z
_atom_site_U_iso_or_equiv
_atom_site_thermal_displace_type
Co1 0.17269(1) 0.12027(4) 0.64206(2) 0.0127(2) Uani
Co2 0.15464(1) -0.15492(4) 0.69988(2) 0.0129(2) Uani
O1 0.13696(5) -0.0143(2) 0.64899(9) 0.014(1) Uani
O2 0.20052(6) 0.0573(2) 0.71175(9) 0.016(1) Uani
O3 0.20098(6) 0.0026(2) 0.59586(9) 0.016(1) Uani
O4 0.17860(6) -0.0232(2) 0.74774(9) 0.016(1) Uani
O5 0.19486(6) -0.1848(2) 0.65016(9) 0.016(1) Uani
N11 0.20800(7) 0.2515(2) 0.6220(1) 0.017(1) Uani
N21 0.14430(7) 0.2446(2) 0.6849(1) 0.015(1) Uani
N31 0.17351(7) -0.2889(2) 0.7562(1) 0.017(1) Uani
N41 0.12085(7) -0.2723(2) 0.6457(1) 0.017(1) Uani
N51 0.14374(7) 0.1894(2) 0.5659(1) 0.015(1) Uani
N61 0.11294(7) -0.1526(2) 0.7525(1) 0.015(1) Uani
C1 0.20842(8) -0.1161(3) 0.6090(1) 0.016(2) Uani
C2 0.23573(9) -0.1855(3) 0.5723(1) 0.022(2) Uani
C12 0.23457(9) 0.3052(3) 0.6601(1) 0.020(2) Uani
C13 0.25890(9) 0.3985(3) 0.6409(2) 0.024(2) Uani
C14 0.25563(10) 0.4366(3) 0.5800(2) 0.027(2) Uani
C15 0.22795(10) 0.3808(3) 0.5404(1) 0.025(2) Uani
C16 0.20432(9) 0.2880(3) 0.5622(1) 0.019(2) Uani
C17 0.17296(9) 0.2222(3) 0.5244(1) 0.019(2) Uani
C22 0.14480(8) 0.2545(3) 0.7464(1) 0.016(2) Uani
C23 0.11799(9) 0.3250(3) 0.7741(1) 0.019(2) Uani
C24 0.08912(10) 0.3822(3) 0.7383(1) 0.023(2) Uani
C25 0.08911(9) 0.3750(3) 0.6750(1) 0.021(2) Uani
C26 0.11790(9) 0.3101(3) 0.6498(1) 0.017(2) Uani
C27 0.12388(9) 0.3112(3) 0.5830(1) 0.018(2) Uani
C32 0.19960(9) -0.3787(3) 0.7466(1) 0.019(2) Uani
C33 0.21032(9) -0.4734(3) 0.7897(2) 0.022(2) Uani
C34 0.19283(9) -0.4771(3) 0.8435(1) 0.022(2) Uani
C35 0.16572(9) -0.3844(3) 0.8537(1) 0.020(2) Uani
C36 0.15726(8) -0.2896(3) 0.8099(1) 0.018(2) Uani
C37 0.12997(9) -0.1798(3) 0.8154(1) 0.017(2) Uani
C42 0.12535(9) -0.3038(3) 0.5873(1) 0.020(2) Uani
C43 0.09663(10) -0.3532(3) 0.5485(1) 0.023(2) Uani
C44 0.06168(10) -0.3659(3) 0.5696(1) 0.025(2) Uani
C45 0.05641(9) -0.3311(3) 0.6295(1) 0.021(2) Uani
C46 0.08684(9) -0.2877(3) 0.6665(1) 0.018(2) Uani
C47 0.08598(9) -0.2602(3) 0.7334(1) 0.018(2) Uani
C52 0.11589(8) 0.0913(3) 0.5382(1) 0.017(2) Uani
C53 0.08727(8) 0.0667(3) 0.5830(1) 0.015(2) Uani
C54 0.04991(8) 0.1014(3) 0.5729(1) 0.016(2) Uani
C55 0.02513(8) 0.0859(3) 0.6177(1) 0.017(2) Uani
C56 -0.01669(9) 0.1145(3) 0.6068(1) 0.020(2) Uani
C57 -0.02948(9) 0.2060(3) 0.6565(2) 0.027(2) Uani
C58 -0.02660(9) 0.1792(4) 0.5448(2) 0.030(2) Uani
C59 -0.03766(9) -0.0170(4) 0.6081(2) 0.027(2) Uani
C62 0.09298(8) -0.0245(3) 0.7506(1) 0.015(2) Uani
C63 0.07675(8) 0.0089(3) 0.6873(1) 0.015(2) Uani
C64 0.03939(9) 0.0398(3) 0.6747(1) 0.017(2) Uani
C65 0.10005(8) 0.0177(3) 0.6401(1) 0.014(1) Uani
Cl1 0.06091(2) 0.40392(8) 0.40596(4) 0.0257(4) Uani
Cl2 0.16067(2) 0.81028(9) 0.42705(4) 0.0285(5) Uani
O6 0.04441(10) 0.3467(4) 0.3516(1) 0.067(2) Uani
O7 0.08854(9) 0.3173(3) 0.4344(1) 0.050(2) Uani
O9 0.07972(10) 0.5215(3) 0.3929(2) 0.089(3) Uani
O10 0.03326(10) 0.4328(5) 0.4454(2) 0.086(3) Uani
O11 0.16595(10) 0.6772(3) 0.4506(2) 0.059(2) Uani
O12 0.18200(7) 0.8238(3) 0.3752(1) 0.038(2) Uani
O13 0.17447(7) 0.8981(3) 0.4742(1) 0.037(2) Uani
O14 0.12229(8) 0.8326(4) 0.4113(2) 0.071(2) Uani
H2a 0.24841 -0.2509 0.5967 0.026 Uiso
H2b 0.25324 -0.1241 0.5591 0.026 Uiso
H2c 0.22290 -0.2257 0.5376 0.026 Uiso
H12 0.23679 0.2784 0.7016 0.024 Uiso
H13 0.27748 0.4359 0.6688 0.029 Uiso
H14 0.27211 0.5002 0.5656 0.033 Uiso
H15 0.22530 0.4062 0.4987 0.030 Uiso
H17a 0.16316 0.2799 0.4931 0.023 Uiso
H17b 0.18170 0.1444 0.5064 0.023 Uiso
H22 0.16403 0.2120 0.7711 0.019 Uiso
H23 0.11943 0.3340 0.8173 0.023 Uiso
H24 0.06954 0.4258 0.7566 0.027 Uiso
H25 0.06961 0.4141 0.6496 0.025 Uiso
H27a 0.10044 0.3157 0.5599 0.022 Uiso
H27b 0.13841 0.3856 0.5742 0.022 Uiso
H32 0.21107 -0.3774 0.7091 0.023 Uiso
H33 0.22935 -0.5346 0.7825 0.026 Uiso
H34 0.19931 -0.5426 0.8733 0.026 Uiso
H35 0.15324 -0.3862 0.8902 0.024 Uiso
H37a 0.11129 -0.2053 0.8412 0.021 Uiso
H37b 0.14244 -0.1040 0.8318 0.021 Uiso
H42 0.14910 -0.2917 0.5722 0.024 Uiso
H43 0.10084 -0.3782 0.5079 0.028 Uiso
H44 0.04143 -0.3980 0.5435 0.029 Uiso
H45 0.03249 -0.3371 0.6446 0.026 Uiso
H47a 0.06155 -0.2341 0.7416 0.022 Uiso
H47b 0.09263 -0.3376 0.7558 0.022 Uiso
H52a 0.12821 0.0117 0.5299 0.020 Uiso
H52b 0.10413 0.1255 0.5013 0.020 Uiso
H54 0.04112 0.1365 0.5343 0.019 Uiso
H57a -0.05538 0.2237 0.6498 0.032 Uiso
H57b -0.01606 0.2862 0.6558 0.032 Uiso
H57c -0.02467 0.1654 0.6952 0.032 Uiso
H58a -0.05251 0.1969 0.5381 0.036 Uiso
H58b -0.01947 0.1222 0.5136 0.036 Uiso
H58c -0.01331 0.2595 0.5432 0.036 Uiso
H59a -0.06356 0.0007 0.6013 0.032 Uiso
H59b -0.03257 -0.0580 0.6467 0.032 Uiso
H59c -0.03001 -0.0731 0.5769 0.032 Uiso
H62a 0.11002 0.0424 0.7643 0.018 Uiso
H62b 0.07338 -0.0289 0.7770 0.018 Uiso
H64 0.02291 0.0291 0.7060 0.021 Uiso

loop_
_geom_angle_atom_site_label_1
_geom_angle_atom_site_label_2
_geom_angle_atom_site_label_3
_geom_angle
O1 Co1 O2 90.49(9)
O1 Co1 O3 89.02(9)
O1 Co1 N11 171.32(9)
O1 Co1 N21 92.7(1)
O1 Co1 N51 90.60(9)
O2 Co1 O3 86.91(9)
O2 Co1 N11 96.05(9)
O2 Co1 N21 95.52(9)
O2 Co1 N51 178.65(9)
O3 Co1 N11 85.7(1)
O3 Co1 N21 177.02(9)
O3 Co1 N51 92.32(9)
N11 Co1 N21 92.4(1)
N11 Co1 N51 82.8(1)
N21 Co1 N51 85.2(1)
O1 Co2 O4 84.66(8)
O4 Co2 O5 95.69(9)
O4 Co2 N31 91.43(9)
O4 Co2 N41 169.2(1)
O4 Co2 N61 90.03(9)
O1 Co2 O5 91.01(9)
O1 Co2 N31 175.9(1)
O1 Co2 N41 86.69(9)
O1 Co2 N61 95.83(9)
O5 Co2 N31 90.5(1)
O5 Co2 N41 91.0(1)
O5 Co2 N61 171.47(9)
N31 Co2 N61 83.0(1)
N31 Co2 N41 97.1(1)
N41 Co2 N61 84.3(1)
Co1 O1 C65 118.3(2)
Co2 O1 C65 122.8(2)
Co1 O1 Co2 113.4(1)
Co1 O2 O4 111.5(1)
Co2 O4 O2 110.7(1)
Co1 O3 C1 126.1(2)
Co2 O5 C1 132.2(2)
Co1 N11 C12 126.5(2)
Co1 N11 C16 113.4(2)
Co1 N21 C22 125.0(2)
Co1 N21 C26 115.0(2)
Co2 N31 C32 126.7(2)
Co2 N31 C36 114.0(2)
Co2 N41 C42 126.1(2)
Co2 N41 C46 112.9(2)
Co1 N51 C17 104.1(2)
Co1 N51 C27 107.9(2)
Co1 N51 C52 112.6(2)
Co2 N61 C37 105.4(2)
Co2 N61 C47 109.5(2)
Co2 N61 C62 112.5(2)
C12 N11 C16 120.1(3)
C22 N21 C26 119.0(3)
C32 N31 C36 119.3(3)
C42 N41 C46 118.5(3)
C17 N51 C27 110.1(2)
C17 N51 C52 112.4(2)
C27 N51 C52 109.6(2)
C37 N61 C62 110.5(2)
C47 N61 C62 109.4(2)
C37 N61 C47 109.4(2)
O3 C1 O5 126.9(3)
O3 C1 C2 117.7(3)
O5 C1 C2 115.4(3)
N11 C12 C13 122.0(3)
C12 C13 C14 118.7(3)
C13 C14 C15 119.3(3)
C14 C15 C16 119.5(3)
N11 C16 C15 120.4(3)
N11 C16 C17 115.0(3)
C15 C16 C17 124.6(3)
N51 C17 C16 107.3(2)
N21 C22 C23 121.7(3)
C22 C23 C24 119.2(3)
C23 C24 C25 119.1(3)
C24 C25 C26 119.0(3)
N21 C26 C25 121.5(3)
N21 C26 C27 114.4(3)
C25 C26 C27 124.0(3)
N51 C27 C26 110.3(2)
N31 C32 C33 121.9(3)
C32 C33 C34 118.9(3)
C33 C34 C35 119.5(3)
C34 C35 C36 118.9(3)
N31 C36 C35 121.5(3)
N31 C36 C37 113.4(2)
C35 C36 C37 125.1(3)
N61 C37 C36 106.6(2)
N41 C42 C43 122.3(3)
C42 C43 C44 118.9(3)
C43 C44 C45 119.5(3)
C44 C45 C46 118.4(3)
N41 C46 C45 122.4(3)
N41 C46 C47 113.6(3)
C45 C46 C47 123.9(3)
N61 C47 C46 110.3(2)
N51 C52 C53 108.4(2)
C54 C53 C65 118.7(3)
C52 C53 C54 123.9(3)
C52 C53 C65 117.1(3)
C53 C54 C55 121.7(3)
C54 C55 C64 117.6(3)
C54 C55 C56 123.1(3)
C56 C55 C64 119.3(3)
C55 C56 C58 112.2(3)
C57 C56 C58 108.0(3)
C58 C56 C59 108.2(3)
C55 C56 C57 110.6(2)
C55 C56 C59 108.0(3)
C57 C56 C59 109.9(3)
N61 C62 C63 112.1(2)
C64 C63 C65 118.0(3)
C62 C63 C64 122.3(3)
C62 C63 C65 119.5(3)
C55 C64 C63 122.4(3)
O1 C65 C63 121.1(3)
O1 C65 C53 117.5(3)
C53 C65 C63 121.3(3)
O6 Cl1 O10 109.7(2)
O9 Cl1 O10 108.8(3)
O7 Cl1 O10 111.2(2)
O6 Cl1 O9 110.6(3)
O6 Cl1 O7 110.1(2)
O7 Cl1 O9 106.4(2)
O13 Cl2 O14 110.6(2)
O12 Cl2 O14 111.5(2)
O11 Cl2 O14 109.5(2)
O12 Cl2 O13 109.8(2)
O11 Cl2 O13 107.3(2)
O11 Cl2 O12 108.0(2)
H2a C2 H2b 109.5
H2a C2 H2c 109.4
C1 C2 H2a 109.4
H2b C2 H2c 109.4
C1 C2 H2b 109.4
C1 C2 H2c 109.7
N11 C12 H12 119.0
C13 C12 H12 119.0
C12 C13 H13 120.7
C14 C13 H13 120.7
C13 C14 H14 120.4
C15 C14 H14 120.4
C16 C15 H15 120.2
C14 C15 H15 120.2
H17a C17 H17b 109.5
N51 C17 H17a 110.0
C16 C17 H17a 110.0
N51 C17 H17b 110.0
C16 C17 H17b 110.0
N21 C22 H22 119.2
C23 C22 H22 119.2
C24 C23 H23 120.4
C22 C23 H23 120.4
C23 C24 H24 120.4
C25 C24 H24 120.4
C26 C25 H25 120.5
C24 C25 H25 120.5
H27a C27 H27b 109.5
N51 C27 H27a 109.3
C26 C27 H27a 109.3
N51 C27 H27b 109.3
C26 C27 H27b 109.3
N31 C32 H32 119.1
C33 C32 H32 119.1
C34 C33 H33 120.6
C32 C33 H33 120.6
C33 C34 H34 120.3
C35 C34 H34 120.3
C36 C35 H35 120.6
C34 C35 H35 120.6
H37a C37 H37b 109.5
N61 C37 H37a 110.2
C36 C37 H37a 110.2
N61 C37 H37b 110.2
C36 C37 H37b 110.2
N41 C42 H42 118.9
C43 C42 H42 118.9
C42 C43 H43 120.6
C44 C43 H43 120.6
C43 C44 H44 120.3
C45 C44 H44 120.3
C46 C45 H45 120.8
C44 C45 H45 120.8
H47a C47 H47b 109.5
C46 C47 H47a 109.3
N61 C47 H47a 109.3
C46 C47 H47b 109.3
N61 C47 H47b 109.3
H52a C52 H52b 109.5
C53 C52 H52a 109.7
N51 C52 H52a 109.7
C53 C52 H52b 109.7
N51 C52 H52b 109.7
C55 C54 H54 119.2
C53 C54 H54 119.2
H57a C57 H57b 109.2
H57a C57 H57c 109.2
C56 C57 H57a 110.6
H57b C57 H57c 109.5
C56 C57 H57b 109.2
C56 C57 H57c 109.2
H58a C58 H58b 108.8
H58a C58 H58c 108.8
C56 C58 H58a 112.2
H58b C58 H58c 109.5
C56 C58 H58b 108.8
C56 C58 H58c 108.8
H59a C59 H59b 109.8
H59a C59 H59c 109.8
C56 C59 H59a 108.0
H59b C59 H59c 109.5
C56 C59 H59b 109.8
C56 C59 H59c 109.8
H62a C62 H62b 109.5
N61 C62 H62a 108.8
C63 C62 H62a 108.8
N61 C62 H62b 108.8
C63 C62 H62b 108.8
C63 C64 H64 118.8
C55 C64 H64 118.8

loop_
_geom_bond_atom_site_label_1
_geom_bond_atom_site_label_2
_geom_bond_distance
Co1 Co2 3.168(1)
Co1 O1 1.895(2)
Co1 O2 1.875(2)
Co1 O3 1.916(2)
Co1 N11 1.921(3)
Co1 N21 1.922(2)
Co1 N51 2.026(2)
Co2 O1 1.896(2)
Co2 O4 1.873(2)
Co2 O5 1.908(2)
Co2 N31 1.929(2)
Co2 N41 2.024(2)
Co2 N61 1.968(2)
O1 C65 1.368(3)
O2 O4 1.422(3)
O3 C1 1.268(4)
O5 C1 1.272(4)
N11 C12 1.337(4)
N11 C16 1.361(4)
N21 C26 1.352(4)
N21 C22 1.352(4)
N31 C32 1.340(4)
N31 C36 1.359(4)
N41 C42 1.345(4)
N41 C46 1.350(4)
N51 C17 1.486(4)
N51 C27 1.495(4)
N51 C52 1.509(4)
N61 C62 1.490(4)
N61 C37 1.493(4)
N61 C47 1.502(4)
C1 C2 1.499(4)
C12 C13 1.382(4)
C13 C14 1.389(5)
C14 C15 1.391(5)
C15 C16 1.383(4)
C16 C17 1.506(4)
C22 C23 1.384(4)
C23 C24 1.382(4)
C24 C25 1.392(4)
C25 C26 1.383(4)
C26 C27 1.501(4)
C32 C33 1.386(4)
C33 C34 1.384(5)
C34 C35 1.390(4)
C35 C36 1.381(4)
C36 C37 1.500(4)
C42 C43 1.382(4)
C43 C44 1.383(5)
C44 C45 1.389(5)
C45 C46 1.384(4)
C46 C47 1.500(4)
C52 C53 1.503(4)
C53 C54 1.392(4)
C53 C65 1.393(4)
C54 C55 1.390(4)
C55 C64 1.398(4)
C55 C56 1.534(4)
C56 C58 1.529(4)
C56 C57 1.536(4)
C56 C59 1.539(5)
C62 C63 1.504(4)
C63 C64 1.388(4)
C63 C65 1.389(4)
Cl1 O10 1.403(3)
Cl1 O6 1.416(3)
Cl1 O9 1.418(3)
Cl1 O7 1.436(3)
Cl2 O14 1.416(3)
Cl2 O13 1.428(2)
Cl2 O12 1.431(2)
Cl2 O11 1.459(3)
C2 H2a 0.950
C2 H2b 0.950
C2 H2c 0.950
C12 H12 0.950
C13 H13 0.950
C14 H14 0.950
C15 H15 0.950
C17 H17a 0.950
C17 H17b 0.950
C22 H22 0.950
C23 H23 0.950
C24 H24 0.950
C25 H25 0.950
C27 H27a 0.950
C27 H27b 0.950
C32 H32 0.950
C33 H33 0.950
C34 H34 0.950
C35 H35 0.950
C37 H37a 0.950
C37 H37b 0.950
C42 H42 0.950
C43 H43 0.950
C44 H44 0.950
C45 H45 0.950
C47 H47a 0.950
C47 H47b 0.950
C52 H52a 0.950
C52 H52b 0.950
C54 H54 0.950
C57 H57a 0.950
C57 H57b 0.950
C57 H57c 0.950
C58 H58a 0.950
C58 H58b 0.950
C58 H58c 0.950
C59 H59a 0.950
C59 H59b 0.950
C59 H59c 0.950
C62 H62a 0.950
C62 H62b 0.950
C64 H64 0.950

loop_
_geom_torsion_atom_site_label_1
_geom_torsion_atom_site_label_2
_geom_torsion_atom_site_label_3
_geom_torsion_atom_site_label_4
_geom_torsion
Co1 O2 O4 Co2 52.1(2)
